data_4505703
loop_
_publ_author_name
'Michaelides, Adonis'
'Skoulika, Stavroula'
'Bakalbassis, Evangelos G.'
'Mrozinski, Jerzy'

_publ_section_title
;
 Cyclic Water Hexamers and Decamers in a Porous Lanthanide&#x2212;Organic
 Framework:&#x2009; Correlation between Some Physical Properties and
 Crystal Structure
;
_journal_issue 4
_journal_name_full 'Crystal Growth &amp; Design'
_journal_page_first 487
_journal_paper_doi 10.1021/cg034025w
_journal_volume 3
_journal_year 2003
_chemical_formula_sum 'C9.5 H9.5 Er O9.5'
_chemical_formula_weight 446.44
_chemical_name_systematic
; 
 ? 
;
_space_group_IT_number 14
_symmetry_cell_setting monoclinic
_symmetry_space_group_name_Hall '-P 2ybc'
_symmetry_space_group_name_H-M 'P 1 21/c 1'
_atom_sites_solution_hydrogens geom
_atom_sites_solution_primary direct
_atom_sites_solution_secondary difmap
_audit_creation_method SHELXL-97
_cell_angle_alpha 90.00
_cell_angle_beta 112.220(10)
_cell_angle_gamma 90.00
_cell_formula_units_Z 4
_cell_length_a 8.4570(10)
_cell_length_b 17.2250(10)
_cell_length_c 9.6900(10)
_cell_measurement_reflns_used 43
_cell_measurement_temperature 293(2)
_cell_measurement_theta_max 12.5
_cell_measurement_theta_min 5
_cell_volume 1306.7(2)
_computing_cell_refinement XSCANS
_computing_data_collection XSCANS
_computing_data_reduction XSCANS
_computing_structure_refinement 'SHELXL-97 (Sheldrick, 1997)'
_computing_structure_solution 'SHELXS-97 (Sheldrick, 1990)'
_diffrn_ambient_temperature 293(2)
_diffrn_measured_fraction_theta_full 0.961
_diffrn_measured_fraction_theta_max 0.961
_diffrn_measurement_device_type P4
_diffrn_measurement_method scintillation
_diffrn_radiation_monochromator graphite
_diffrn_radiation_source 'fine-focus sealed tube'
_diffrn_radiation_type MoK\a
_diffrn_radiation_wavelength 0.71073
_diffrn_reflns_av_R_equivalents 0.0406
_diffrn_reflns_av_sigmaI/netI 0.0364
_diffrn_reflns_limit_h_max 10
_diffrn_reflns_limit_h_min 0
_diffrn_reflns_limit_k_max 20
_diffrn_reflns_limit_k_min -1
_diffrn_reflns_limit_l_max 10
_diffrn_reflns_limit_l_min -11
_diffrn_reflns_number 2619
_diffrn_reflns_theta_full 25.00
_diffrn_reflns_theta_max 25.00
_diffrn_reflns_theta_min 2.36
_exptl_absorpt_coefficient_mu 6.466
_exptl_absorpt_correction_T_max 0.774
_exptl_absorpt_correction_T_min 0.359
_exptl_absorpt_correction_type empirical
_exptl_crystal_colour pink
_exptl_crystal_density_diffrn 2.269
_exptl_crystal_density_method 'not measured'
_exptl_crystal_description prismatic
_exptl_crystal_F_000 842
_exptl_crystal_size_max 0.10
_exptl_crystal_size_mid 0.12
_exptl_crystal_size_min 0.10
_refine_diff_density_max 0.938
_refine_diff_density_min -1.470
_refine_diff_density_rms 0.230
_refine_ls_extinction_method none
_refine_ls_goodness_of_fit_ref 1.185
_refine_ls_hydrogen_treatment mixed
_refine_ls_matrix_type full
_refine_ls_number_parameters 182
_refine_ls_number_reflns 2292
_refine_ls_number_restraints 0
_refine_ls_restrained_S_all 1.185
_refine_ls_R_factor_all 0.0376
_refine_ls_R_factor_gt 0.0314
_refine_ls_shift/su_max 3.292
_refine_ls_shift/su_mean 0.279
_refine_ls_structure_factor_coef Fsqd
_refine_ls_weighting_details 'w=1/[\s^2^(Fo^2^)+(0.0659P)^2^+6.0277P] where P=(Fo^2^+2Fc^2^)/3'
_refine_ls_weighting_scheme calc
_refine_ls_wR_factor_gt 0.1043
_refine_ls_wR_factor_ref 0.1159
_reflns_number_gt 2058
_reflns_number_total 2289
_reflns_threshold_expression >2sigma(I)
_cod_data_source_file cg034025wsi20030214_115651.cif
_cod_data_source_block erfum
_cod_depositor_comments
;
The following automatic conversions were performed:

'_symmetry_cell_setting' value 'Monoclinic' changed to 'monoclinic'
according to /home/saulius/struct/CIF-dictionaries/cif_core.dic
dictionary named 'cif_core.dic' version 2.4.1 from 2010-06-29.

Automatic conversion script
Id: cif_fix_values 1715 2011-07-08 13:25:40Z adriana 

The following automatic conversions were performed:

'_refine_ls_weighting_scheme' value 'calc
w=1/[\s^2^(Fo^2^)+(0.0659P)^2^+6.0277P] where P=(Fo^2^+2Fc^2^)/3' was
changed to 'calc'. New tag '_refine_ls_weighting_details' was
created. The value of the new tag was set to
'w=1/[\s^2^(Fo^2^)+(0.0659P)^2^+6.0277P] where P=(Fo^2^+2Fc^2^)/3'.

Automatic conversion script
Id: cif_fix_values 3143 2015-03-26 13:38:13Z robertas 
;
_cod_original_sg_symbol_H-M P2(1)/c
_cod_original_formula_sum 'C9.50 H9.50 Er O9.50'
_cod_database_code 4505703

loop_
_symmetry_equiv_pos_as_xyz
'x, y, z'
'-x, y+1/2, -z+1/2'
'-x, -y, -z'
'x, -y-1/2, z-1/2'

loop_
_atom_site_label
_atom_site_type_symbol
_atom_site_fract_x
_atom_site_fract_y
_atom_site_fract_z
_atom_site_U_iso_or_equiv
_atom_site_adp_type
_atom_site_occupancy
_atom_site_calc_flag
_atom_site_refinement_flags
Er1 Er 0.65579(4) 0.742591(19) 0.97608(3) 0.01420(18) Uani 1 d .
O1 O 0.8344(8) 0.7300(4) 0.8612(7) 0.0287(13) Uani 1.00 d P
O2 O 0.8949(7) 0.7965(3) 1.1638(6) 0.0231(12) Uani 1 d .
O3 O 0.4749(7) 0.8053(3) 0.5761(6) 0.0222(12) Uani 1 d .
O4 O 0.4117(8) 0.7688(4) 0.7680(7) 0.0294(14) Uani 1 d .
O5 O 0.6877(8) 0.8778(3) 0.9084(6) 0.0276(13) Uani 1 d .
O6 O 0.5359(7) 0.8547(3) 1.0454(6) 0.0243(12) Uani 1 d .
C1 C 0.9374(9) 0.7893(4) 1.3014(7) 0.0152(14) Uani 1 d .
C2 C 0.1240(10) 0.6994(5) 0.8972(8) 0.0204(16) Uani 1 d .
C3 C 0.1865(10) 0.7832(5) 0.5386(9) 0.0222(16) Uani 1 d .
C4 C 0.3710(10) 0.7862(4) 0.6330(8) 0.0191(15) Uani 1 d .
C5 C 0.5943(9) 0.9016(5) 0.9742(9) 0.0216(16) Uani 1 d .
C6 C 0.5562(11) 0.9854(5) 0.9719(9) 0.0267(17) Uani 1 d .
O1W O 0.1463(8) 0.8850(4) 0.8106(8) 0.0406(16) Uani 1 d .
O2W O 0.0687(11) 0.5718(5) 0.5603(9) 0.063(2) Uani 1 d .
O3W O 0.3068(11) 0.5299(6) 0.8475(11) 0.074(3) Uani 1 d .
O4WA O 0.1775(12) 0.9985(6) 0.5957(11) 0.086(3) Uani 1 d .
O5W O 0.5710(8) 0.6219(4) 0.8375(6) 0.0324(14) Uani 1 d .
O6W O 0.8060(8) 0.6370(4) 1.1324(7) 0.0358(14) Uani 1 d .
H1 H 0.582(17) 1.008(8) 0.921(14) 0.080 Uiso 1 d .
H2 H 0.148(18) 0.679(9) 0.848(15) 0.080 Uiso 1 d .
H3 H 0.16(2) 0.764(8) 0.595(18) 0.080 Uiso 1 d .
H4WA H 0.1001 1.0361 0.6485 0.080 Uiso 1 d .
H3WA H 0.3024 0.4693 0.8139 0.080 Uiso 1 d .
H6WA H 0.8919 0.6310 1.2095 0.080 Uiso 1 d .
H1WA H 0.1758 0.9013 0.9218 0.080 Uiso 1 d .
H3WB H 0.3716 0.5017 0.9598 0.080 Uiso 1 d .
H2WA H 0.052(16) 0.6122 0.5640 0.080 Uiso 1 d .
H6WB H 0.8214 0.5882 1.1185 0.080 Uiso 1 d .
H4WB H 0.2048 0.9588 0.6643 0.080 Uiso 1 d .
H2WB H 0.0684 0.5482 0.6667 0.080 Uiso 1 d .
H5WA H 0.5258 0.5551 0.8712 0.080 Uiso 1 d .
H1WB H 0.2854 0.8814 0.8219 0.080 Uiso 1 d .
H5WB H 0.6607 0.5896 0.8319 0.080 Uiso 1 d .

loop_
_atom_site_aniso_label
_atom_site_aniso_U_11
_atom_site_aniso_U_22
_atom_site_aniso_U_33
_atom_site_aniso_U_23
_atom_site_aniso_U_13
_atom_site_aniso_U_12
Er1 0.0143(3) 0.0147(2) 0.0133(2) 0.00026(11) 0.00487(17) 0.00065(11)
O1 0.024(3) 0.043(4) 0.024(3) -0.002(3) 0.015(3) -0.001(3)
O2 0.019(3) 0.030(3) 0.016(3) 0.001(2) 0.002(2) -0.003(2)
O3 0.020(3) 0.026(3) 0.023(3) -0.005(2) 0.010(2) -0.002(2)
O4 0.028(3) 0.037(4) 0.020(3) 0.007(3) 0.005(2) -0.003(3)
O5 0.029(3) 0.023(3) 0.034(3) 0.004(2) 0.016(3) 0.002(2)
O6 0.036(3) 0.016(3) 0.024(3) 0.003(2) 0.015(2) 0.005(2)
C1 0.015(3) 0.016(4) 0.017(4) 0.000(3) 0.008(3) 0.000(3)
C2 0.024(4) 0.018(4) 0.015(4) -0.001(3) 0.003(3) 0.002(3)
C3 0.023(4) 0.022(4) 0.022(4) -0.002(3) 0.009(3) -0.006(3)
C4 0.027(4) 0.014(4) 0.015(3) -0.001(3) 0.006(3) 0.004(3)
C5 0.010(4) 0.023(4) 0.026(4) 0.002(3) 0.001(3) 0.002(3)
C6 0.029(4) 0.019(4) 0.029(4) 0.003(3) 0.008(3) -0.005(3)
O1W 0.023(3) 0.048(4) 0.050(4) -0.003(3) 0.013(3) -0.008(3)
O2W 0.070(5) 0.056(5) 0.073(5) 0.009(4) 0.038(4) 0.021(4)
O3W 0.056(5) 0.068(6) 0.109(8) -0.002(5) 0.044(5) -0.007(4)
O4WA 0.077(7) 0.073(7) 0.096(7) 0.022(6) 0.018(6) -0.024(6)
O5W 0.038(4) 0.026(3) 0.030(3) -0.008(2) 0.009(3) -0.006(3)
O6W 0.027(3) 0.024(3) 0.045(4) 0.008(3) 0.000(3) 0.006(3)

loop_
_atom_type_symbol
_atom_type_description
_atom_type_scat_dispersion_real
_atom_type_scat_dispersion_imag
_atom_type_scat_source
C C 0.0033 0.0016 'International Tables Vol C Tables 4.2.6.8 and 6.1.1.4'
H H 0.0000 0.0000 'International Tables Vol C Tables 4.2.6.8 and 6.1.1.4'
O O 0.0106 0.0060 'International Tables Vol C Tables 4.2.6.8 and 6.1.1.4'
Er Er -0.2586 4.9576 'International Tables Vol C Tables 4.2.6.8 and 6.1.1.4'

loop_
_geom_angle_atom_site_label_1
_geom_angle_atom_site_label_2
_geom_angle_atom_site_label_3
_geom_angle
_geom_angle_site_symmetry_1
_geom_angle_site_symmetry_3
O1 Er1 O3 152.7(2) . 4_576
O1 Er1 O4 97.8(2) . .
O3 Er1 O4 85.4(2) 4_576 .
O1 Er1 O2 82.8(2) . .
O3 Er1 O2 109.79(19) 4_576 .
O4 Er1 O2 145.3(2) . .
O1 Er1 O6 131.8(2) . .
O3 Er1 O6 75.32(18) 4_576 .
O4 Er1 O6 75.8(2) . .
O2 Er1 O6 78.2(2) . .
O1 Er1 O6W 86.8(2) . .
O3 Er1 O6W 74.6(2) 4_576 .
O4 Er1 O6W 141.3(2) . .
O2 Er1 O6W 73.4(2) . .
O6 Er1 O6W 127.9(2) . .
O1 Er1 O5W 75.6(2) . .
O3 Er1 O5W 79.5(2) 4_576 .
O4 Er1 O5W 72.9(2) . .
O2 Er1 O5W 139.1(2) . .
O6 Er1 O5W 141.0(2) . .
O6W Er1 O5W 71.1(2) . .
O1 Er1 O5 78.1(2) . .
O3 Er1 O5 128.41(19) 4_576 .
O4 Er1 O5 74.7(2) . .
O2 Er1 O5 71.5(2) . .
O6 Er1 O5 53.95(17) . .
O6W Er1 O5 143.1(2) . .
O5W Er1 O5 134.51(19) . .
O1 Er1 C5 104.8(2) . .
O3 Er1 C5 102.0(2) 4_576 .
O4 Er1 C5 72.6(2) . .
O2 Er1 C5 73.7(2) . .
O6 Er1 C5 27.2(2) . .
O6W Er1 C5 143.3(2) . .
O5W Er1 C5 145.2(2) . .
O5 Er1 C5 26.8(2) . .
C1 O1 Er1 170.2(6) 4_575 .
C1 O2 Er1 127.2(5) . .
C4 O3 Er1 143.2(5) . 4_575
C4 O4 Er1 139.0(6) . .
C5 O5 Er1 91.2(5) . .
C5 O6 Er1 93.9(4) . .
O2 C1 O1 123.2(7) . 4_576
O2 C1 C2 117.0(6) . 4_676
O1 C1 C2 119.7(6) 4_576 4_676
C3 C2 C1 122.0(7) 4_576 4_475
C3 C2 H2 138(10) 4_576 .
C1 C2 H2 99(10) 4_475 .
C2 C3 C4 123.7(8) 4_575 .
C2 C3 H3 141(10) 4_575 .
C4 C3 H3 94(10) . .
O3 C4 O4 124.2(7) . .
O3 C4 C3 119.4(6) . .
O4 C4 C3 116.4(7) . .
O5 C5 O6 120.9(7) . .
O5 C5 C6 119.1(7) . .
O6 C5 C6 120.0(7) . .
O5 C5 Er1 62.0(4) . .
O6 C5 Er1 58.9(4) . .
C6 C5 Er1 178.3(6) . .
C6 C6 C5 122.6(10) 3_677 .
C6 C6 H1 120(10) 3_677 .
C5 C6 H1 115(10) . .
H1WA O1W H1WB 94.6(5) . .
H2WA O2W H2WB 104(5) . .
H3WA O3W H3WB 79.9(7) . .
H4WA O4WA H4WB 97.2(9) . .
Er1 O5W H5WA 132.5(4) . .
Er1 O5W H5WB 116.9(4) . .
H5WA O5W H5WB 79.2(4) . .
Er1 O6W H6WA 137.5(5) . .
Er1 O6W H6WB 135.2(5) . .
H6WA O6W H6WB 83.5(5) . .

loop_
_geom_bond_atom_site_label_1
_geom_bond_atom_site_label_2
_geom_bond_distance
_geom_bond_site_symmetry_2
Er1 O1 2.200(6) .
Er1 O3 2.254(5) 4_576
Er1 O4 2.320(6) .
Er1 O2 2.341(5) .
Er1 O6 2.393(5) .
Er1 O6W 2.401(6) .
Er1 O5W 2.431(6) .
Er1 O5 2.462(6) .
Er1 C5 2.787(8) .
O1 C1 1.259(9) 4_575
O2 C1 1.249(9) .
O3 C4 1.245(9) .
O3 Er1 2.254(5) 4_575
O4 C4 1.257(9) .
O5 C5 1.256(10) .
O6 C5 1.276(9) .
C1 O1 1.259(9) 4_576
C1 C2 1.511(10) 4_676
C2 C3 1.304(12) 4_576
C2 C1 1.511(10) 4_475
C2 H2 0.68(14) .
C3 C2 1.304(12) 4_575
C3 C4 1.481(11) .
C3 H3 0.72(16) .
C5 C6 1.477(11) .
C6 C6 1.358(17) 3_677
C6 H1 0.72(13) .
O1W H1WA 1.049(7) .
O1W H1WB 1.141(6) .
O2W H2WA 0.71(3) .
O2W H2WB 1.109(8) .
O3W H3WA 1.091(10) .
O3W H3WB 1.127(10) .
O4WA H4WA 1.168(12) .
O4WA H4WB 0.920(10) .
O5W H5WA 1.293(6) .
O5W H5WB 0.959(6) .
O6W H6WA 0.828(6) .
O6W H6WB 0.869(6) .
